data_2013497
loop_
_publ_author_name
'Juki\'c, Marijana'
'Cetina, Mario'
'Vorkapi\'c-Fura\<c, Jasna'
'Golobi\<c, Amalija'
'Nagl, Ante'

_publ_section_title
;
 <i>N</i>-(<i>o</i>-Chlorophenyl)-2,5-dimethylpyrrole-3-carbaldehyde
;
_journal_issue 7
_journal_name_full 'Acta Crystallographica Section C'
_journal_page_first o357
_journal_page_last o359
_journal_paper_doi 10.1107/S0108270103009272
_journal_volume 59
_journal_year 2003
_chemical_formula_iupac 'C13 H12 Cl N O'
_chemical_formula_moiety 'C13 H12 Cl N O'
_chemical_formula_sum 'C13 H12 Cl N O'
_chemical_formula_weight 233.69
_chemical_name_common
;
N-(o-chlorophenyl)-2,5-dimethylpyrrole-3-carbaldehyde
;
_chemical_name_systematic
;
N-(2-chlorphenyl)-2,5-dimethylpyrrole-3-carbaldehyde
;
_space_group_IT_number 14
_symmetry_cell_setting monoclinic
_symmetry_space_group_name_Hall '-P 2ybc'
_symmetry_space_group_name_H-M 'P 1 21/c 1'
_atom_sites_solution_hydrogens geom
_atom_sites_solution_primary direct
_atom_sites_solution_secondary difmap
_cell_angle_alpha 90.00
_cell_angle_beta 101.6257(5)
_cell_angle_gamma 90.00
_cell_formula_units_Z 12
_cell_length_a 21.6815(3)
_cell_length_b 8.61270(10)
_cell_length_c 19.7231(2)
_cell_measurement_reflns_used 8586
_cell_measurement_temperature 293(2)
_cell_measurement_theta_max 27.48
_cell_measurement_theta_min 2.55
_cell_volume 3607.46(8)
_computing_cell_refinement 'DENZO--SMN (Otwinowski & Minor, 1997)'
_computing_data_collection 'COLLECT (Nonius, 2000)'
_computing_data_reduction 'DENZO--SMN (Otwinowski & Minor, 1997)'
_computing_molecular_graphics 'PLATON (Spek, 2003)'
_computing_publication_material 'SHELXL97 (Sheldrick, 1997)'
_computing_structure_refinement 'SHELXL97 (Sheldrick, 1997)'
_computing_structure_solution 'SHELXS97 (Sheldrick, 1997)'
_diffrn_ambient_temperature 293(2)
_diffrn_measured_fraction_theta_full 0.988
_diffrn_measured_fraction_theta_max 0.988
_diffrn_measurement_device_type 'Nonius KappaCCD area-detector'
_diffrn_measurement_method '\f and \w scans'
_diffrn_radiation_monochromator graphite
_diffrn_radiation_source 'fine-focus sealed tube'
_diffrn_radiation_type MoK\a
_diffrn_radiation_wavelength 0.71073
_diffrn_reflns_av_R_equivalents 0.040
_diffrn_reflns_av_sigmaI/netI 0.0356
_diffrn_reflns_limit_h_max 27
_diffrn_reflns_limit_h_min -28
_diffrn_reflns_limit_k_max 10
_diffrn_reflns_limit_k_min -11
_diffrn_reflns_limit_l_max 25
_diffrn_reflns_limit_l_min -25
_diffrn_reflns_number 43063
_diffrn_reflns_theta_full 27.41
_diffrn_reflns_theta_max 27.41
_diffrn_reflns_theta_min 3.43
_diffrn_standards_decay_% 0
_diffrn_standards_number 0
_exptl_absorpt_coefficient_mu 0.295
_exptl_absorpt_correction_T_max 0.9567
_exptl_absorpt_correction_T_min 0.9019
_exptl_absorpt_correction_type multi-scan
_exptl_absorpt_process_details 'DENZO-SMN (Otwinowski & Minor, 1997)'
_exptl_crystal_colour yellow
_exptl_crystal_density_diffrn 1.291
_exptl_crystal_density_method 'not measured'
_exptl_crystal_description prismatic
_exptl_crystal_F_000 1464
_exptl_crystal_size_max 0.35
_exptl_crystal_size_mid 0.35
_exptl_crystal_size_min 0.15
_refine_diff_density_max 0.319
_refine_diff_density_min -0.409
_refine_ls_extinction_method none
_refine_ls_goodness_of_fit_ref 1.016
_refine_ls_hydrogen_treatment mixed
_refine_ls_matrix_type full
_refine_ls_number_parameters 451
_refine_ls_number_reflns 8109
_refine_ls_number_restraints 0
_refine_ls_restrained_S_all 1.016
_refine_ls_R_factor_all 0.0873
_refine_ls_R_factor_gt 0.0555
_refine_ls_shift/su_max 0.001
_refine_ls_shift/su_mean 0.000
_refine_ls_structure_factor_coef Fsqd
_refine_ls_weighting_details 'calc w=1/[\s^2^(Fo^2^)+(0.0706P)^2^+1.2178P] where P=(Fo^2^+2Fc^2^)/3'
_refine_ls_weighting_scheme calc
_refine_ls_wR_factor_gt 0.1391
_refine_ls_wR_factor_ref 0.1586
_reflns_number_gt 5495
_reflns_number_total 8109
_reflns_threshold_expression I>2\s(I)
_cod_data_source_file sk1632.cif
_cod_data_source_block I
_cod_depositor_comments
;
The following automatic conversions were performed:
'_symmetry_cell_setting' value 'Monoclinic' changed to 'monoclinic'
according to '/home/saulius/struct/CIF-dictionaries/cif_core.dic'
dictionary named 'cif_core.dic' version 2.4.1 from 2010-06-29.

Automatic conversion script
Id: cif_fix_enum 1527 2010-12-29 10:47:43Z saulius 

The following automatic conversions were performed:

'_symmetry_cell_setting' value 'Monoclinic' changed to 'monoclinic'
according to /home/saulius/struct/CIF-dictionaries/cif_core.dic
dictionary named 'cif_core.dic' version 2.4.1 from 2010-06-29.

Automatic conversion script
Id: cif_fix_values 1715 2011-07-08 13:25:40Z adriana 
;
_cod_original_sg_symbol_H-M 'P 21/c'
_cod_database_code 2013497
_cod_database_fobs_code 2013497

loop_
_symmetry_equiv_pos_as_xyz
'x, y, z'
'-x, y+1/2, -z+1/2'
'-x, -y, -z'
'x, -y-1/2, z-1/2'

loop_
_atom_site_label
_atom_site_fract_x
_atom_site_fract_y
_atom_site_fract_z
_atom_site_U_iso_or_equiv
_atom_site_adp_type
_atom_site_calc_flag
_atom_site_refinement_flags
_atom_site_occupancy
_atom_site_disorder_assembly
_atom_site_disorder_group
_atom_site_type_symbol
Cl1A 0.48046(4) 0.03988(10) 0.23429(3) 0.0950(3) Uani d . 1 . . Cl
N1A 0.50037(7) 0.08243(19) 0.38620(8) 0.0482(4) Uani d . 1 . . N
O1A 0.59812(9) 0.5316(2) 0.47022(9) 0.0806(5) Uani d . 1 . . O
C2A 0.48663(9) 0.2348(2) 0.39532(9) 0.0492(4) Uani d . 1 . . C
C3A 0.54292(9) 0.3074(2) 0.42339(9) 0.0496(4) Uani d . 1 . . C
C4A 0.59147(10) 0.1946(2) 0.43005(10) 0.0543(5) Uani d . 1 . . C
H4A 0.6341 0.2123 0.4473 0.065 Uiso calc R 1 . . H
C5A 0.56522(9) 0.0571(2) 0.40701(10) 0.0537(5) Uani d . 1 . . C
C6A 0.54944(12) 0.4693(3) 0.44217(11) 0.0611(5) Uani d . 1 . . C
H6A 0.5102(10) 0.530(2) 0.4324(10) 0.050(5) Uiso d . 1 . . H
C7A 0.59278(12) -0.0999(3) 0.40252(17) 0.0862(8) Uani d . 1 . . C
H71A 0.6374 -0.0959 0.4202 0.129 Uiso calc R 1 . . H
H72A 0.5849 -0.1330 0.3551 0.129 Uiso calc R 1 . . H
H73A 0.5739 -0.1719 0.4294 0.129 Uiso calc R 1 . . H
C8A 0.42141(11) 0.2953(3) 0.37527(14) 0.0735(7) Uani d . 1 . . C
H81A 0.4200 0.3999 0.3917 0.110 Uiso calc R 1 . . H
H82A 0.3936 0.2314 0.3954 0.110 Uiso calc R 1 . . H
H83A 0.4085 0.2937 0.3258 0.110 Uiso calc R 1 . . H
C9A 0.45597(9) -0.0349(2) 0.35823(10) 0.0486(4) Uani d . 1 . . C
C10A 0.44351(9) -0.0687(2) 0.28825(10) 0.0530(5) Uani d . 1 . . C
C11A 0.40221(11) -0.1862(3) 0.26169(12) 0.0675(6) Uani d . 1 . . C
H11A 0.3949 -0.2101 0.2148 0.081 Uiso calc R 1 . . H
C12A 0.37224(11) -0.2669(3) 0.30552(15) 0.0739(7) Uani d . 1 . . C
H12A 0.3442 -0.3459 0.2881 0.089 Uiso calc R 1 . . H
C13A 0.38311(13) -0.2325(3) 0.37480(15) 0.0836(8) Uani d . 1 . . C
H13A 0.3618 -0.2864 0.4039 0.100 Uiso calc R 1 . . H
C14A 0.42545(12) -0.1183(3) 0.40117(12) 0.0724(7) Uani d . 1 . . C
H14A 0.4336 -0.0971 0.4484 0.087 Uiso calc R 1 . . H
Cl1B 0.13764(4) 0.28273(9) 0.23515(3) 0.0901(2) Uani d . 1 . . Cl
N1B 0.16587(7) 0.28089(18) 0.38869(8) 0.0462(4) Uani d . 1 . . N
O1B 0.25930(8) -0.1717(2) 0.47523(9) 0.0802(5) Uani d . 1 . . O
C2B 0.15079(8) 0.1295(2) 0.39870(9) 0.0460(4) Uani d . 1 . . C
C3B 0.20599(9) 0.0551(2) 0.42895(9) 0.0486(4) Uani d . 1 . . C
C4B 0.25548(9) 0.1668(2) 0.43633(10) 0.0553(5) Uani d . 1 . . C
H4B 0.2977 0.1481 0.4551 0.066 Uiso calc R 1 . . H
C5B 0.23064(9) 0.3043(2) 0.41153(10) 0.0524(5) Uani d . 1 . . C
C6B 0.21092(12) -0.1062(3) 0.44840(11) 0.0598(5) Uani d . 1 . . C
H6B 0.1718(10) -0.164(2) 0.4390(10) 0.053(6) Uiso d . 1 . . H
C7B 0.26008(11) 0.4580(3) 0.40400(15) 0.0759(7) Uani d . 1 . . C
H71B 0.3037 0.4550 0.4263 0.114 Uiso calc R 1 . . H
H72B 0.2389 0.5368 0.4251 0.114 Uiso calc R 1 . . H
H73B 0.2565 0.4811 0.3558 0.114 Uiso calc R 1 . . H
C8B 0.08521(10) 0.0713(3) 0.37765(12) 0.0617(5) Uani d . 1 . . C
H81B 0.0567 0.1454 0.3907 0.093 Uiso calc R 1 . . H
H82B 0.0813 -0.0259 0.4002 0.093 Uiso calc R 1 . . H
H83B 0.0753 0.0569 0.3284 0.093 Uiso calc R 1 . . H
C9B 0.12261(8) 0.3977(2) 0.35786(10) 0.0487(4) Uani d . 1 . . C
C10B 0.10606(9) 0.4111(3) 0.28617(11) 0.0585(5) Uani d . 1 . . C
C11B 0.06506(11) 0.5247(3) 0.25593(15) 0.0768(7) Uani d . 1 . . C
H11B 0.0545 0.5334 0.2080 0.092 Uiso calc R 1 . . H
C12B 0.04009(11) 0.6244(3) 0.29674(19) 0.0859(9) Uani d . 1 . . C
H12B 0.0124 0.7013 0.2763 0.103 Uiso calc R 1 . . H
C13B 0.05515(12) 0.6134(3) 0.36765(19) 0.0835(8) Uani d . 1 . . C
H13B 0.0373 0.6818 0.3947 0.100 Uiso calc R 1 . . H
C14B 0.09717(11) 0.4996(3) 0.39897(14) 0.0675(6) Uani d . 1 . . C
H14B 0.1079 0.4923 0.4470 0.081 Uiso calc R 1 . . H
Cl1C 0.17611(4) -0.19303(9) 0.26527(3) 0.0955(3) Uani d . 1 . . Cl
N1C 0.16827(7) -0.26199(17) 0.11563(8) 0.0481(4) Uani d . 1 . . N
O1C 0.07458(9) -0.71643(19) 0.03145(10) 0.0893(6) Uani d . 1 . . O
C2C 0.18305(9) -0.4155(2) 0.10940(10) 0.0486(4) Uani d . 1 . . C
C3C 0.12867(10) -0.4890(2) 0.07585(10) 0.0501(4) Uani d . 1 . . C
C4C 0.08000(10) -0.3756(2) 0.06230(10) 0.0556(5) Uani d . 1 . . C
H4C 0.0385 -0.3934 0.0404 0.067 Uiso calc R 1 . . H
C5C 0.10458(9) -0.2375(2) 0.08680(11) 0.0536(5) Uani d . 1 . . C
C6C 0.12301(13) -0.6522(3) 0.05957(12) 0.0652(6) Uani d . 1 . . C
H6C 0.1622(11) -0.711(3) 0.0724(11) 0.066(7) Uiso d . 1 . . H
C7C 0.07460(12) -0.0827(3) 0.08900(15) 0.0814(7) Uani d . 1 . . C
H71C 0.0324 -0.0858 0.0623 0.122 Uiso calc R 1 . . H
H72C 0.0984 -0.0060 0.0700 0.122 Uiso calc R 1 . . H
H73C 0.0736 -0.0566 0.1361 0.122 Uiso calc R 1 . . H
C8C 0.24734(11) -0.4741(3) 0.13670(14) 0.0711(6) Uani d . 1 . . C
H81C 0.2774 -0.4096 0.1203 0.107 Uiso calc R 1 . . H
H82C 0.2508 -0.5787 0.1211 0.107 Uiso calc R 1 . . H
H83C 0.2556 -0.4720 0.1864 0.107 Uiso calc R 1 . . H
C9C 0.21133(9) -0.1422(2) 0.14413(10) 0.0496(4) Uani d . 1 . . C
C10C 0.21797(10) -0.0969(2) 0.21261(11) 0.0566(5) Uani d . 1 . . C
C11C 0.25785(11) 0.0235(3) 0.23908(13) 0.0700(6) Uani d . 1 . . C
H11C 0.2616 0.0544 0.2849 0.084 Uiso calc R 1 . . H
C12C 0.29197(11) 0.0968(3) 0.19669(15) 0.0739(7) Uani d . 1 . . C
H12C 0.3186 0.1785 0.2140 0.089 Uiso calc R 1 . . H
C13C 0.28730(12) 0.0515(3) 0.12993(16) 0.0772(7) Uani d . 1 . . C
H13C 0.3115 0.1006 0.1023 0.093 Uiso calc R 1 . . H
C14C 0.24679(11) -0.0675(3) 0.10263(13) 0.0664(6) Uani d . 1 . . C
H14C 0.2434 -0.0973 0.0567 0.080 Uiso calc R 1 . . H

loop_
_atom_site_aniso_label
_atom_site_aniso_U_11
_atom_site_aniso_U_22
_atom_site_aniso_U_33
_atom_site_aniso_U_12
_atom_site_aniso_U_13
_atom_site_aniso_U_23
Cl1A 0.1319(6) 0.1074(6) 0.0542(3) -0.0403(5) 0.0389(4) -0.0091(3)
N1A 0.0496(9) 0.0494(9) 0.0451(8) -0.0045(7) 0.0085(7) -0.0010(7)
O1A 0.0899(12) 0.0714(11) 0.0765(11) -0.0241(9) 0.0072(9) -0.0160(9)
C2A 0.0552(11) 0.0519(11) 0.0418(9) -0.0031(9) 0.0126(8) -0.0047(8)
C3A 0.0593(11) 0.0522(11) 0.0373(9) -0.0082(9) 0.0097(8) -0.0005(8)
C4A 0.0516(11) 0.0610(12) 0.0481(10) -0.0083(9) 0.0052(8) 0.0046(9)
C5A 0.0506(11) 0.0554(12) 0.0528(11) 0.0002(9) 0.0051(9) 0.0064(9)
C6A 0.0732(15) 0.0601(13) 0.0504(11) -0.0079(12) 0.0131(10) -0.0062(10)
C7A 0.0655(15) 0.0616(15) 0.123(2) 0.0095(12) -0.0008(14) 0.0029(15)
C8A 0.0593(13) 0.0682(15) 0.0908(17) 0.0043(11) 0.0102(12) -0.0173(13)
C9A 0.0495(10) 0.0484(10) 0.0483(10) -0.0045(8) 0.0109(8) -0.0025(8)
C10A 0.0570(11) 0.0530(11) 0.0498(10) -0.0015(9) 0.0127(9) -0.0039(9)
C11A 0.0712(14) 0.0618(13) 0.0644(13) -0.0025(11) 0.0015(11) -0.0155(11)
C12A 0.0636(14) 0.0547(13) 0.0982(19) -0.0144(11) 0.0038(13) -0.0051(13)
C13A 0.0868(18) 0.0773(17) 0.0906(19) -0.0314(14) 0.0272(14) 0.0045(15)
C14A 0.0894(17) 0.0746(15) 0.0563(12) -0.0244(13) 0.0223(12) -0.0010(11)
Cl1B 0.1156(6) 0.0991(5) 0.0580(3) 0.0189(4) 0.0231(3) 0.0101(3)
N1B 0.0425(8) 0.0443(8) 0.0494(8) -0.0015(6) 0.0037(6) 0.0068(7)
O1B 0.0829(11) 0.0671(10) 0.0852(11) 0.0256(9) 0.0044(9) 0.0190(9)
C2B 0.0492(10) 0.0450(10) 0.0425(9) -0.0029(8) 0.0064(8) 0.0048(8)
C3B 0.0527(11) 0.0497(11) 0.0420(9) 0.0047(9) 0.0061(8) 0.0056(8)
C4B 0.0439(10) 0.0607(12) 0.0578(11) 0.0038(9) 0.0015(9) 0.0067(10)
C5B 0.0428(10) 0.0533(11) 0.0580(11) -0.0053(8) 0.0028(8) 0.0038(9)
C6B 0.0710(14) 0.0529(12) 0.0544(12) 0.0059(11) 0.0099(10) 0.0063(10)
C7B 0.0553(13) 0.0595(14) 0.107(2) -0.0132(11) 0.0028(12) 0.0106(13)
C8B 0.0549(12) 0.0551(12) 0.0708(13) -0.0080(10) 0.0022(10) 0.0096(10)
C9B 0.0402(9) 0.0444(10) 0.0599(11) -0.0028(8) 0.0063(8) 0.0103(9)
C10B 0.0500(11) 0.0571(12) 0.0662(13) -0.0017(9) 0.0063(9) 0.0165(10)
C11B 0.0612(14) 0.0717(16) 0.0895(17) 0.0040(12) -0.0039(12) 0.0311(14)
C12B 0.0541(14) 0.0587(15) 0.138(3) 0.0047(11) 0.0026(15) 0.0330(17)
C13B 0.0649(15) 0.0511(13) 0.141(3) 0.0034(11) 0.0350(16) -0.0002(15)
C14B 0.0668(14) 0.0534(12) 0.0846(16) 0.0030(11) 0.0210(12) 0.0010(12)
Cl1C 0.1282(6) 0.1010(5) 0.0663(4) -0.0374(5) 0.0415(4) -0.0145(4)
N1C 0.0542(9) 0.0388(8) 0.0518(9) 0.0008(7) 0.0116(7) -0.0053(7)
O1C 0.1110(14) 0.0551(10) 0.0895(12) -0.0281(10) -0.0093(10) -0.0030(9)
C2C 0.0574(11) 0.0394(9) 0.0494(10) 0.0027(8) 0.0115(8) -0.0010(8)
C3C 0.0626(12) 0.0422(10) 0.0454(10) -0.0055(9) 0.0103(8) -0.0006(8)
C4C 0.0532(11) 0.0573(12) 0.0552(11) -0.0032(9) 0.0088(9) 0.0012(10)
C5C 0.0549(11) 0.0489(11) 0.0571(11) 0.0043(9) 0.0117(9) -0.0018(9)
C6C 0.0872(17) 0.0461(12) 0.0585(13) -0.0063(12) 0.0060(12) 0.0009(10)
C7C 0.0771(16) 0.0630(15) 0.1010(19) 0.0215(12) 0.0106(14) -0.0061(14)
C8C 0.0665(14) 0.0513(12) 0.0907(17) 0.0094(10) 0.0042(12) -0.0034(12)
C9C 0.0529(11) 0.0380(9) 0.0591(11) -0.0001(8) 0.0146(9) -0.0067(8)
C10C 0.0622(12) 0.0486(11) 0.0600(12) -0.0029(9) 0.0144(10) -0.0068(9)
C11C 0.0731(14) 0.0558(13) 0.0768(15) -0.0015(11) 0.0047(12) -0.0185(12)
C12C 0.0656(14) 0.0458(12) 0.106(2) -0.0073(10) 0.0070(13) -0.0120(13)
C13C 0.0755(16) 0.0544(13) 0.109(2) -0.0141(12) 0.0350(14) 0.0001(14)
C14C 0.0816(15) 0.0533(12) 0.0705(14) -0.0076(11) 0.0299(12) -0.0051(11)

loop_
_atom_type_symbol
_atom_type_description
_atom_type_scat_dispersion_real
_atom_type_scat_dispersion_imag
_atom_type_scat_source
C C 0.0033 0.0016 'International Tables Vol C Tables 4.2.6.8 and 6.1.1.4'
H H 0.0000 0.0000 'International Tables Vol C Tables 4.2.6.8 and 6.1.1.4'
Cl Cl 0.1484 0.1585 'International Tables Vol C Tables 4.2.6.8 and 6.1.1.4'
N N 0.0061 0.0033 'International Tables Vol C Tables 4.2.6.8 and 6.1.1.4'
O O 0.0106 0.0060 'International Tables Vol C Tables 4.2.6.8 and 6.1.1.4'

loop_
_geom_angle_atom_site_label_1
_geom_angle_atom_site_label_2
_geom_angle_atom_site_label_3
_geom_angle
_geom_angle_publ_flag
C2A N1A C5A 110.13(16) yes
C2A N1A C9A 125.66(16) yes
C5A N1A C9A 124.20(16) yes
N1A C2A C3A 106.79(17) no
N1A C2A C8A 121.59(18) no
C3A C2A C8A 131.6(2) no
C2A C3A C4A 107.79(17) no
C2A C3A C6A 124.9(2) no
C4A C3A C6A 127.3(2) no
C5A C4A C3A 108.33(18) no
C5A C4A H4A 125.8 no
C3A C4A H4A 125.8 no
C4A C5A N1A 106.95(18) no
C4A C5A C7A 131.98(19) no
N1A C5A C7A 121.06(18) no
O1A C6A C3A 125.2(2) no
O1A C6A H6A 119.5(12) no
C3A C6A H6A 115.3(12) no
C5A C7A H71A 109.5 no
C5A C7A H72A 109.5 no
H71A C7A H72A 109.5 no
C5A C7A H73A 109.5 no
H71A C7A H73A 109.5 no
H72A C7A H73A 109.5 no
C2A C8A H81A 109.5 no
C2A C8A H82A 109.5 no
H81A C8A H82A 109.5 no
C2A C8A H83A 109.5 no
H81A C8A H83A 109.5 no
H82A C8A H83A 109.5 no
C14A C9A C10A 118.86(19) no
C14A C9A N1A 120.11(17) no
C10A C9A N1A 121.02(17) no
C11A C10A C9A 120.90(19) no
C11A C10A Cl1A 120.49(16) no
C9A C10A Cl1A 118.61(15) no
C12A C11A C10A 119.0(2) no
C12A C11A H11A 120.5 no
C10A C11A H11A 120.5 no
C13A C12A C11A 120.7(2) no
C13A C12A H12A 119.7 no
C11A C12A H12A 119.7 no
C12A C13A C14A 120.0(2) no
C12A C13A H13A 120.0 no
C14A C13A H13A 120.0 no
C13A C14A C9A 120.5(2) no
C13A C14A H14A 119.7 no
C9A C14A H14A 119.7 no
C2B N1B C5B 110.12(15) yes
C2B N1B C9B 125.34(15) yes
C5B N1B C9B 124.51(15) yes
N1B C2B C3B 107.03(16) no
N1B C2B C8B 121.60(17) no
C3B C2B C8B 131.37(18) no
C2B C3B C4B 107.43(17) no
C2B C3B C6B 125.01(19) no
C4B C3B C6B 127.56(19) no
C5B C4B C3B 108.50(17) no
C5B C4B H4B 125.7 no
C3B C4B H4B 125.7 no
C4B C5B N1B 106.91(17) no
C4B C5B C7B 131.86(18) no
N1B C5B C7B 121.19(17) no
O1B C6B C3B 125.1(2) no
O1B C6B H6B 119.5(12) no
C3B C6B H6B 115.3(12) no
C5B C7B H71B 109.5 no
C5B C7B H72B 109.5 no
H71B C7B H72B 109.5 no
C5B C7B H73B 109.5 no
H71B C7B H73B 109.5 no
H72B C7B H73B 109.5 no
C2B C8B H81B 109.5 no
C2B C8B H82B 109.5 no
H81B C8B H82B 109.5 no
C2B C8B H83B 109.5 no
H81B C8B H83B 109.5 no
H82B C8B H83B 109.5 no
C14B C9B C10B 119.44(19) no
C14B C9B N1B 120.25(18) no
C10B C9B N1B 120.31(18) no
C11B C10B C9B 120.8(2) no
C11B C10B Cl1B 120.04(19) no
C9B C10B Cl1B 119.19(15) no
C12B C11B C10B 119.5(2) no
C12B C11B H11B 120.3 no
C10B C11B H11B 120.3 no
C11B C12B C13B 121.1(2) no
C11B C12B H12B 119.4 no
C13B C12B H12B 119.4 no
C12B C13B C14B 120.0(3) no
C12B C13B H13B 120.0 no
C14B C13B H13B 120.0 no
C9B C14B C13B 119.2(2) no
C9B C14B H14B 120.4 no
C13B C14B H14B 120.4 no
C2C N1C C5C 109.75(16) yes
C2C N1C C9C 125.83(16) yes
C5C N1C C9C 124.36(15) yes
N1C C2C C3C 106.98(17) no
N1C C2C C8C 121.10(17) no
C3C C2C C8C 131.92(18) no
C2C C3C C4C 107.68(17) no
C2C C3C C6C 125.4(2) no
C4C C3C C6C 126.9(2) no
C5C C4C C3C 108.23(18) no
C5C C4C H4C 125.9 no
C3C C4C H4C 125.9 no
C4C C5C N1C 107.36(17) no
C4C C5C C7C 131.0(2) no
N1C C5C C7C 121.62(19) no
O1C C6C C3C 124.8(2) no
O1C C6C H6C 120.7(14) no
C3C C6C H6C 114.5(14) no
C5C C7C H71C 109.5 no
C5C C7C H72C 109.5 no
H71C C7C H72C 109.5 no
C5C C7C H73C 109.5 no
H71C C7C H73C 109.5 no
H72C C7C H73C 109.5 no
C2C C8C H81C 109.5 no
C2C C8C H82C 109.5 no
H81C C8C H82C 109.5 no
C2C C8C H83C 109.5 no
H81C C8C H83C 109.5 no
H82C C8C H83C 109.5 no
C10C C9C C14C 118.91(19) no
C10C C9C N1C 121.22(17) no
C14C C9C N1C 119.87(18) no
C11C C10C C9C 120.9(2) no
C11C C10C Cl1C 119.85(18) no
C9C C10C Cl1C 119.27(15) no
C12C C11C C10C 119.1(2) no
C12C C11C H11C 120.5 no
C10C C11C H11C 120.5 no
C13C C12C C11C 120.9(2) no
C13C C12C H12C 119.6 no
C11C C12C H12C 119.6 no
C12C C13C C14C 120.5(2) no
C12C C13C H13C 119.8 no
C14C C13C H13C 119.8 no
C13C C14C C9C 119.7(2) no
C13C C14C H14C 120.1 no
C9C C14C H14C 120.1 no

loop_
_geom_bond_atom_site_label_1
_geom_bond_atom_site_label_2
_geom_bond_site_symmetry_2
_geom_bond_distance
_geom_bond_publ_flag
Cl1A C10A . 1.730(2) no
N1A C2A . 1.366(2) yes
N1A C5A . 1.400(2) yes
N1A C9A . 1.428(2) no
O1A C6A . 1.214(3) yes
C2A C3A . 1.384(3) yes
C2A C8A . 1.484(3) no
C3A C4A . 1.419(3) yes
C3A C6A . 1.442(3) yes
C4A C5A . 1.353(3) yes
C4A H4A . 0.93 no
C5A C7A . 1.488(3) no
C6A H6A . 0.98(2) no
C7A H71A . 0.96 no
C7A H72A . 0.96 no
C7A H73A . 0.96 no
C8A H81A . 0.96 no
C8A H82A . 0.96 no
C8A H83A . 0.96 no
C9A C14A . 1.377(3) no
C9A C10A . 1.383(3) no
C10A C11A . 1.382(3) no
C11A C12A . 1.371(3) no
C11A H11A . 0.93 no
C12A C13A . 1.372(4) no
C12A H12A . 0.93 no
C13A C14A . 1.374(3) no
C13A H13A . 0.93 no
C14A H14A . 0.93 no
Cl1B C10B . 1.727(2) no
N1B C2B . 1.368(2) yes
N1B C5B . 1.400(2) yes
N1B C9B . 1.425(2) no
O1B C6B . 1.214(3) yes
C2B C3B . 1.382(3) yes
C2B C8B . 1.486(3) no
C3B C4B . 1.426(3) yes
C3B C6B . 1.440(3) yes
C4B C5B . 1.351(3) yes
C4B H4B . 0.93 no
C5B C7B . 1.490(3) no
C6B H6B . 0.97(2) no
C7B H71B . 0.96 no
C7B H72B . 0.96 no
C7B H73B . 0.96 no
C8B H81B . 0.96 no
C8B H82B . 0.96 no
C8B H83B . 0.96 no
C9B C14B . 1.383(3) no
C9B C10B . 1.392(3) no
C10B C11B . 1.375(3) no
C11B C12B . 1.362(4) no
C11B H11B . 0.93 no
C12B C13B . 1.374(4) no
C12B H12B . 0.93 no
C13B C14B . 1.395(4) no
C13B H13B . 0.93 no
C14B H14B . 0.93 no
Cl1C C10C . 1.723(2) no
N1C C2C . 1.372(2) yes
N1C C5C . 1.399(2) yes
N1C C9C . 1.429(2) no
O1C C6C . 1.217(3) yes
C2C C3C . 1.384(3) yes
C2C C8C . 1.478(3) no
C3C C4C . 1.423(3) yes
C3C C6C . 1.441(3) yes
C4C C5C . 1.352(3) yes
C4C H4C . 0.93 no
C5C C7C . 1.488(3) no
C6C H6C . 0.98(2) no
C7C H71C . 0.96 no
C7C H72C . 0.96 no
C7C H73C . 0.96 no
C8C H81C . 0.96 no
C8C H82C . 0.96 no
C8C H83C . 0.96 no
C9C C10C . 1.385(3) no
C9C C14C . 1.389(3) no
C10C C11C . 1.383(3) no
C11C C12C . 1.376(4) no
C11C H11C . 0.93 no
C12C C13C . 1.357(4) no
C12C H12C . 0.93 no
C13C C14C . 1.386(3) no
C13C H13C . 0.93 no
C14C H14C . 0.93 no

loop_
_geom_torsion_atom_site_label_1
_geom_torsion_atom_site_label_2
_geom_torsion_atom_site_label_3
_geom_torsion_atom_site_label_4
_geom_torsion
_geom_torsion_publ_flag
C5A N1A C2A C3A -1.1(2) no
C9A N1A C2A C3A -179.83(16) no
C5A N1A C2A C8A 177.97(19) no
C9A N1A C2A C8A -0.8(3) no
N1A C2A C3A C4A 0.9(2) no
C8A C2A C3A C4A -178.0(2) no
N1A C2A C3A C6A -178.97(18) no
C8A C2A C3A C6A 2.1(3) no
C2A C3A C4A C5A -0.4(2) no
C6A C3A C4A C5A 179.47(19) no
C3A C4A C5A N1A -0.3(2) no
C3A C4A C5A C7A -179.2(2) no
C2A N1A C5A C4A 0.8(2) no
C9A N1A C5A C4A 179.63(16) no
C2A N1A C5A C7A 179.9(2) no
C9A N1A C5A C7A -1.3(3) no
C2A C3A C6A O1A 175.8(2) no
C4A C3A C6A O1A -4.0(3) no
C2A N1A C9A C14A -88.6(3) no
C5A N1A C9A C14A 92.8(3) no
C2A N1A C9A C10A 92.4(2) no
C5A N1A C9A C10A -86.2(2) no
C14A C9A C10A C11A -1.4(3) no
N1A C9A C10A C11A 177.62(19) no
C14A C9A C10A Cl1A 178.34(18) no
N1A C9A C10A Cl1A -2.7(3) no
C9A C10A C11A C12A 1.7(3) no
Cl1A C10A C11A C12A -178.04(18) no
C10A C11A C12A C13A -0.3(4) no
C11A C12A C13A C14A -1.4(4) no
C12A C13A C14A C9A 1.7(4) no
C10A C9A C14A C13A -0.3(4) no
N1A C9A C14A C13A -179.3(2) no
C5B N1B C2B C3B 0.7(2) no
C9B N1B C2B C3B 179.16(17) no
C5B N1B C2B C8B -178.68(18) no
C9B N1B C2B C8B -0.2(3) no
N1B C2B C3B C4B -0.6(2) no
C8B C2B C3B C4B 178.7(2) no
N1B C2B C3B C6B 179.73(18) no
C8B C2B C3B C6B -1.0(3) no
C2B C3B C4B C5B 0.3(2) no
C6B C3B C4B C5B 179.9(2) no
C3B C4B C5B N1B 0.2(2) no
C3B C4B C5B C7B -177.6(2) no
C2B N1B C5B C4B -0.5(2) no
C9B N1B C5B C4B -179.01(18) no
C2B N1B C5B C7B 177.5(2) no
C9B N1B C5B C7B -0.9(3) no
C2B C3B C6B O1B -179.7(2) no
C4B C3B C6B O1B 0.7(4) no
C2B N1B C9B C14B 97.6(2) no
C5B N1B C9B C14B -84.1(2) no
C2B N1B C9B C10B -82.9(2) no
C5B N1B C9B C10B 95.3(2) no
C14B C9B C10B C11B 0.3(3) no
N1B C9B C10B C11B -179.10(18) no
C14B C9B C10B Cl1B -179.60(16) no
N1B C9B C10B Cl1B 1.0(2) no
C9B C10B C11B C12B -0.5(3) no
Cl1B C10B C11B C12B 179.47(19) no
C10B C11B C12B C13B 0.0(4) no
C11B C12B C13B C14B 0.7(4) no
C10B C9B C14B C13B 0.3(3) no
N1B C9B C14B C13B 179.71(18) no
C12B C13B C14B C9B -0.8(4) no
C5C N1C C2C C3C 0.6(2) no
C9C N1C C2C C3C -176.74(17) no
C5C N1C C2C C8C -179.01(19) no
C9C N1C C2C C8C 3.7(3) no
N1C C2C C3C C4C -0.5(2) no
C8C C2C C3C C4C 179.0(2) no
N1C C2C C3C C6C -179.12(19) no
C8C C2C C3C C6C 0.4(4) no
C2C C3C C4C C5C 0.2(2) no
C6C C3C C4C C5C 178.8(2) no
C3C C4C C5C N1C 0.1(2) no
C3C C4C C5C C7C -177.3(2) no
C2C N1C C5C C4C -0.4(2) no
C9C N1C C5C C4C 176.94(17) no
C2C N1C C5C C7C 177.2(2) no
C9C N1C C5C C7C -5.4(3) no
C2C C3C C6C O1C 178.2(2) no
C4C C3C C6C O1C -0.1(4) no
C2C N1C C9C C10C -96.2(2) no
C5C N1C C9C C10C 86.9(2) no
C2C N1C C9C C14C 84.7(3) no
C5C N1C C9C C14C -92.2(2) no
C14C C9C C10C C11C 1.8(3) no
N1C C9C C10C C11C -177.32(19) no
C14C C9C C10C Cl1C -177.90(17) no
N1C C9C C10C Cl1C 3.0(3) no
C9C C10C C11C C12C -1.1(3) no
Cl1C C10C C11C C12C 178.61(18) no
C10C C11C C12C C13C -0.6(4) no
C11C C12C C13C C14C 1.6(4) no
C12C C13C C14C C9C -0.8(4) no
C10C C9C C14C C13C -0.8(3) no
N1C C9C C14C C13C 178.28(19) no

loop_
_cod_related_entry_id
_cod_related_entry_database
_cod_related_entry_code
1 ChemSpider 770814
